data_7235691
loop_
_publ_author_name
'Pathak, Sudipta'
'Debnath, Kamalesh'
'Mollick, Md. Masud Rahaman'
'Pramanik, Animesh'

_publ_section_title
;
 Facile cyclization in the synthesis of highly fused diaza cyclooctanoid
 compounds using retrievable nano magnetite-supported sulfonic acid
 catalyst
;
_journal_issue 45
_journal_name_full 'RSC Adv.'
_journal_page_first 23779
_journal_paper_doi 10.1039/C4RA03384A
_journal_volume 4
_journal_year 2014
_chemical_formula_sum 'C31 H25 Cl N2 O3'
_chemical_formula_weight 508.98
_space_group_IT_number 15
_space_group_name_Hall '-C 2yc'
_space_group_name_H-M_alt 'C 1 2/c 1'
_symmetry_cell_setting monoclinic
_symmetry_space_group_name_H-M 'C 1 2/c 1'
_atom_sites_solution_hydrogens geom
_atom_sites_solution_primary direct
_atom_sites_solution_secondary difmap
_audit_creation_method SHELXL-97
_cell_angle_alpha 90.00
_cell_angle_beta 106.835(2)
_cell_angle_gamma 90.00
_cell_formula_units_Z 8
_cell_length_a 19.479(3)
_cell_length_b 10.6597(18)
_cell_length_c 24.687(4)
_cell_measurement_temperature 296(2)
_cell_volume 4906.3(14)
_computing_structure_refinement 'SHELXL-97 (Sheldrick, 2008)'
_computing_structure_solution 'SHELXS-97 (Sheldrick, 2008)'
_diffrn_ambient_temperature 296(2)
_diffrn_measured_fraction_theta_full 0.987
_diffrn_measured_fraction_theta_max 0.987
_diffrn_radiation_monochromator graphite
_diffrn_radiation_source 'fine-focus sealed tube'
_diffrn_radiation_type MoK\a
_diffrn_radiation_wavelength 0.71073
_diffrn_reflns_av_R_equivalents 0.0356
_diffrn_reflns_av_sigmaI/netI 0.0350
_diffrn_reflns_limit_h_max 23
_diffrn_reflns_limit_h_min -23
_diffrn_reflns_limit_k_max 12
_diffrn_reflns_limit_k_min -12
_diffrn_reflns_limit_l_max 26
_diffrn_reflns_limit_l_min -29
_diffrn_reflns_number 16810
_diffrn_reflns_theta_full 25.29
_diffrn_reflns_theta_max 25.29
_diffrn_reflns_theta_min 1.72
_exptl_absorpt_coefficient_mu 0.194
_exptl_crystal_density_diffrn 1.378
_exptl_crystal_density_method 'not measured'
_exptl_crystal_F_000 2128
_refine_diff_density_max 0.292
_refine_diff_density_min -0.353
_refine_diff_density_rms 0.039
_refine_ls_extinction_method none
_refine_ls_goodness_of_fit_ref 0.971
_refine_ls_hydrogen_treatment mixed
_refine_ls_matrix_type full
_refine_ls_number_parameters 335
_refine_ls_number_reflns 4418
_refine_ls_number_restraints 0
_refine_ls_restrained_S_all 0.971
_refine_ls_R_factor_all 0.0661
_refine_ls_R_factor_gt 0.0466
_refine_ls_shift/su_max 0.000
_refine_ls_shift/su_mean 0.000
_refine_ls_structure_factor_coef Fsqd
_refine_ls_weighting_details 'calc w=1/[\s^2^(Fo^2^)+(0.0648P)^2^+4.3903P] where P=(Fo^2^+2Fc^2^)/3'
_refine_ls_weighting_scheme calc
_refine_ls_wR_factor_gt 0.1196
_refine_ls_wR_factor_ref 0.1335
_reflns_number_gt 3275
_reflns_number_total 4418
_reflns_threshold_expression >2sigma(I)
_cod_data_source_file c4ra03384a2.cif
_cod_data_source_block sp2
_cod_depositor_comments
;
The following automatic conversions were performed:

data item '_symmetry_cell_setting' value 'Monoclinic' was changed to
'monoclinic' in accordance with the
/home/saulius/struct/COD-crude-data/automatic-downloads/DataCite-retrospective/RSC/depositions/lib/dictionaries/cif_core.dic
dictionary named 'cif_core.dic' version 2.4.2 last updated on
2011-04-26.

Automatic conversion script
Id: cif_fix_values 6909 2019-04-08 15:41:33Z antanas 
;
_cod_original_sg_symbol_H-M 'C2/c  '
_cod_database_code 7235691

loop_
_symmetry_equiv_pos_as_xyz
'x, y, z'
'-x, y, -z+1/2'
'x+1/2, y+1/2, z'
'-x+1/2, y+1/2, -z+1/2'
'-x, -y, -z'
'x, -y, z-1/2'
'-x+1/2, -y+1/2, -z'
'x+1/2, -y+1/2, z-1/2'

loop_
_atom_site_label
_atom_site_type_symbol
_atom_site_fract_x
_atom_site_fract_y
_atom_site_fract_z
_atom_site_U_iso_or_equiv
_atom_site_adp_type
_atom_site_occupancy
_atom_site_symmetry_multiplicity
_atom_site_calc_flag
_atom_site_refinement_flags
Cl1 Cl 0.63172(4) 1.02557(7) 0.20343(4) 0.0876(3) Uani 1 1 d .
O1 O 0.38484(8) 0.58422(15) 0.24287(6) 0.0479(4) Uani 1 1 d .
O2 O 0.28957(9) 0.47302(16) -0.00661(7) 0.0605(5) Uani 1 1 d .
O3 O 0.51431(8) 0.56091(15) 0.09050(7) 0.0487(4) Uani 1 1 d .
N1 N 0.38623(9) 0.57732(16) 0.05235(7) 0.0399(4) Uani 1 1 d .
N2 N 0.33750(10) 0.83572(17) 0.07647(7) 0.0416(4) Uani 1 1 d .
H2 H 0.3032 0.8876 0.0623 0.050 Uiso 1 1 calc R
C1 C 0.70300(14) 0.8877(3) 0.12448(14) 0.0843(10) Uani 1 1 d .
H1A H 0.6984 0.9774 0.1224 0.126 Uiso 1 1 calc R
H1B H 0.7092 0.8562 0.0898 0.126 Uiso 1 1 calc R
H1C H 0.7439 0.8654 0.1554 0.126 Uiso 1 1 calc R
C2 C 0.63592(12) 0.8312(3) 0.13376(11) 0.0574(7) Uani 1 1 d .
C3 C 0.60042(13) 0.8861(2) 0.16890(11) 0.0538(7) Uani 1 1 d .
C4 C 0.53964(11) 0.8335(2) 0.17821(9) 0.0454(6) Uani 1 1 d .
H4 H 0.5167 0.8724 0.2019 0.054 Uiso 1 1 calc R
C5 C 0.51426(10) 0.7227(2) 0.15167(9) 0.0380(5) Uani 1 1 d .
C6 C 0.45309(10) 0.64000(19) 0.15422(8) 0.0357(5) Uani 1 1 d .
H6 H 0.4713 0.5882 0.1881 0.043 Uiso 1 1 calc R
C7 C 0.38563(10) 0.69766(19) 0.15930(8) 0.0343(5) Uani 1 1 d .
C8 C 0.33935(10) 0.78327(19) 0.12639(8) 0.0345(5) Uani 1 1 d .
C9 C 0.28372(10) 0.8169(2) 0.15446(8) 0.0369(5) Uani 1 1 d .
C10 C 0.23092(12) 0.9076(2) 0.14199(9) 0.0465(6) Uani 1 1 d .
H10 H 0.2244 0.9597 0.1107 0.056 Uiso 1 1 calc R
C11 C 0.18765(12) 0.9186(2) 0.17786(10) 0.0519(6) Uani 1 1 d .
H11 H 0.1520 0.9796 0.1706 0.062 Uiso 1 1 calc R
C12 C 0.44621(11) 0.5503(2) 0.10305(9) 0.0391(5) Uani 1 1 d .
C13 C 0.37784(12) 0.6866(2) 0.01435(9) 0.0442(5) Uani 1 1 d .
H13 H 0.3280 0.6849 -0.0097 0.053 Uiso 1 1 calc R
C14 C 0.38820(12) 0.8131(2) 0.04401(9) 0.0425(5) Uani 1 1 d .
H14 H 0.4368 0.8157 0.0702 0.051 Uiso 1 1 calc R
C15 C 0.29408(10) 0.7412(2) 0.20205(9) 0.0369(5) Uani 1 1 d .
C16 C 0.35924(11) 0.66248(19) 0.20646(8) 0.0355(5) Uani 1 1 d .
C17 C 0.25050(11) 0.7505(2) 0.23668(9) 0.0446(5) Uani 1 1 d .
H17 H 0.2567 0.6980 0.2678 0.054 Uiso 1 1 calc R
C18 C 0.19674(12) 0.8409(2) 0.22369(10) 0.0517(6) Uani 1 1 d .
H18 H 0.1664 0.8489 0.2465 0.062 Uiso 1 1 calc R
C19 C 0.38128(13) 0.9187(2) 0.00143(9) 0.0484(6) Uani 1 1 d .
H19A H 0.3321 0.9230 -0.0224 0.058 Uiso 1 1 calc R
H19B H 0.3926 0.9978 0.0215 0.058 Uiso 1 1 calc R
C20 C 0.43078(14) 0.9002(2) -0.03546(11) 0.0579(7) Uani 1 1 d .
H20A H 0.4244 0.9687 -0.0623 0.070 Uiso 1 1 calc R
H20B H 0.4802 0.9012 -0.0119 0.070 Uiso 1 1 calc R
C21 C 0.41572(16) 0.7790(3) -0.06675(11) 0.0625(7) Uani 1 1 d .
H21A H 0.4484 0.7685 -0.0895 0.075 Uiso 1 1 calc R
H21B H 0.3671 0.7794 -0.0919 0.075 Uiso 1 1 calc R
C22 C 0.42472(14) 0.6714(2) -0.02545(10) 0.0548(6) Uani 1 1 d .
H22A H 0.4746 0.6661 -0.0032 0.066 Uiso 1 1 calc R
H22B H 0.4123 0.5935 -0.0463 0.066 Uiso 1 1 calc R
C23 C 0.34257(12) 0.4755(2) 0.03479(10) 0.0448(5) Uani 1 1 d .
C24 C 0.37169(13) 0.3737(2) 0.07516(10) 0.0462(6) Uani 1 1 d .
C25 C 0.43224(12) 0.4163(2) 0.11514(9) 0.0432(5) Uani 1 1 d .
C26 C 0.46987(14) 0.3411(2) 0.15902(11) 0.0558(6) Uani 1 1 d .
H26 H 0.5105 0.3704 0.1861 0.067 Uiso 1 1 calc R
C27 C 0.44501(17) 0.2202(3) 0.16133(13) 0.0693(8) Uani 1 1 d .
H27 H 0.4694 0.1674 0.1905 0.083 Uiso 1 1 calc R
C28 C 0.38507(18) 0.1769(3) 0.12132(13) 0.0738(8) Uani 1 1 d .
H28 H 0.3698 0.0950 0.1239 0.089 Uiso 1 1 calc R
C29 C 0.34683(16) 0.2521(2) 0.07731(12) 0.0641(7) Uani 1 1 d .
H29 H 0.3062 0.2226 0.0503 0.077 Uiso 1 1 calc R
C30 C 0.54820(11) 0.6688(2) 0.11587(9) 0.0429(5) Uani 1 1 d .
C31 C 0.60821(12) 0.7201(3) 0.10602(11) 0.0537(6) Uani 1 1 d .
H31 H 0.6299 0.6816 0.0814 0.064 Uiso 1 1 calc R

loop_
_atom_site_aniso_label
_atom_site_aniso_U_11
_atom_site_aniso_U_22
_atom_site_aniso_U_33
_atom_site_aniso_U_23
_atom_site_aniso_U_13
_atom_site_aniso_U_12
Cl1 0.0793(5) 0.0618(5) 0.1036(6) -0.0005(4) -0.0020(4) -0.0281(4)
O1 0.0516(9) 0.0477(10) 0.0457(9) 0.0117(8) 0.0162(7) 0.0025(7)
O2 0.0631(11) 0.0582(11) 0.0502(10) -0.0042(8) 0.0008(9) -0.0084(9)
O3 0.0463(9) 0.0474(9) 0.0591(10) -0.0064(8) 0.0261(8) 0.0048(7)
N1 0.0484(10) 0.0329(10) 0.0387(10) -0.0019(8) 0.0131(8) 0.0001(8)
N2 0.0476(10) 0.0404(10) 0.0384(10) 0.0044(8) 0.0152(8) 0.0129(8)
C1 0.0478(15) 0.106(3) 0.098(2) 0.036(2) 0.0180(15) -0.0146(16)
C2 0.0371(12) 0.0672(18) 0.0630(16) 0.0239(14) 0.0068(12) -0.0021(12)
C3 0.0461(13) 0.0486(14) 0.0555(15) 0.0120(12) -0.0030(12) -0.0086(11)
C4 0.0412(12) 0.0477(14) 0.0423(13) 0.0034(11) 0.0043(10) -0.0012(10)
C5 0.0343(11) 0.0401(12) 0.0367(11) 0.0040(9) 0.0056(9) 0.0027(9)
C6 0.0371(11) 0.0347(11) 0.0351(11) 0.0023(9) 0.0101(9) 0.0030(9)
C7 0.0372(11) 0.0334(11) 0.0337(11) -0.0028(9) 0.0125(9) -0.0010(9)
C8 0.0382(11) 0.0330(11) 0.0326(11) -0.0026(9) 0.0107(9) -0.0008(9)
C9 0.0358(11) 0.0387(12) 0.0359(11) -0.0067(9) 0.0099(9) -0.0006(9)
C10 0.0481(13) 0.0507(14) 0.0391(12) -0.0033(10) 0.0100(10) 0.0088(11)
C11 0.0457(13) 0.0616(16) 0.0477(14) -0.0083(12) 0.0125(11) 0.0159(11)
C12 0.0383(11) 0.0362(12) 0.0458(12) -0.0012(10) 0.0169(9) 0.0028(9)
C13 0.0552(13) 0.0411(13) 0.0374(12) 0.0013(10) 0.0152(10) 0.0042(10)
C14 0.0502(13) 0.0424(13) 0.0380(12) 0.0019(10) 0.0178(10) 0.0038(10)
C15 0.0366(11) 0.0375(12) 0.0367(11) -0.0080(9) 0.0107(9) -0.0053(9)
C16 0.0376(11) 0.0343(11) 0.0342(11) -0.0038(9) 0.0097(9) -0.0055(9)
C17 0.0427(12) 0.0522(14) 0.0424(13) -0.0055(11) 0.0178(10) -0.0065(10)
C18 0.0445(13) 0.0667(17) 0.0488(14) -0.0143(13) 0.0213(11) -0.0001(12)
C19 0.0643(15) 0.0418(13) 0.0402(12) 0.0048(10) 0.0171(11) 0.0027(11)
C20 0.0680(16) 0.0595(16) 0.0504(15) 0.0096(12) 0.0236(13) -0.0069(13)
C21 0.0857(19) 0.0640(17) 0.0474(15) 0.0044(13) 0.0342(14) 0.0035(15)
C22 0.0749(17) 0.0509(15) 0.0469(14) -0.0034(11) 0.0306(13) 0.0074(13)
C23 0.0530(13) 0.0402(13) 0.0430(13) -0.0075(10) 0.0165(11) 0.0006(10)
C24 0.0551(14) 0.0354(12) 0.0506(14) -0.0035(11) 0.0192(11) -0.0003(10)
C25 0.0494(13) 0.0343(12) 0.0491(13) -0.0011(10) 0.0192(11) 0.0075(10)
C26 0.0593(15) 0.0459(15) 0.0605(16) 0.0042(12) 0.0144(12) 0.0096(12)
C27 0.093(2) 0.0432(16) 0.0694(18) 0.0131(14) 0.0203(16) 0.0134(15)
C28 0.105(2) 0.0366(15) 0.081(2) 0.0052(14) 0.0298(19) -0.0066(15)
C29 0.0771(18) 0.0432(15) 0.0707(18) -0.0069(13) 0.0195(15) -0.0083(13)
C30 0.0358(11) 0.0456(13) 0.0479(13) 0.0052(10) 0.0129(10) 0.0059(10)
C31 0.0409(13) 0.0641(17) 0.0599(15) 0.0137(13) 0.0206(11) 0.0073(12)

loop_
_atom_type_symbol
_atom_type_description
_atom_type_scat_dispersion_real
_atom_type_scat_dispersion_imag
_atom_type_scat_source
C C 0.0033 0.0016 'International Tables Vol C Tables 4.2.6.8 and 6.1.1.4'
H H 0.0000 0.0000 'International Tables Vol C Tables 4.2.6.8 and 6.1.1.4'
N N 0.0061 0.0033 'International Tables Vol C Tables 4.2.6.8 and 6.1.1.4'
O O 0.0106 0.0060 'International Tables Vol C Tables 4.2.6.8 and 6.1.1.4'
Cl Cl 0.1484 0.1585 'International Tables Vol C Tables 4.2.6.8 and 6.1.1.4'

loop_
_geom_angle_atom_site_label_1
_geom_angle_atom_site_label_2
_geom_angle_atom_site_label_3
_geom_angle
C30 O3 C12 108.33(16)
C23 N1 C12 112.40(17)
C23 N1 C13 118.71(18)
C12 N1 C13 127.58(17)
C8 N2 C14 126.26(18)
C8 N2 H2 116.9
C14 N2 H2 116.9
C2 C1 H1A 109.5
C2 C1 H1B 109.5
H1A C1 H1B 109.5
C2 C1 H1C 109.5
H1A C1 H1C 109.5
H1B C1 H1C 109.5
C3 C2 C31 118.3(2)
C3 C2 C1 122.3(3)
C31 C2 C1 119.4(3)
C2 C3 C4 122.5(2)
C2 C3 Cl1 120.1(2)
C4 C3 Cl1 117.4(2)
C5 C4 C3 118.4(2)
C5 C4 H4 120.8
C3 C4 H4 120.8
C4 C5 C30 119.6(2)
C4 C5 C6 131.9(2)
C30 C5 C6 108.51(19)
C7 C6 C5 119.52(18)
C7 C6 C12 116.79(16)
C5 C6 C12 102.11(16)
C7 C6 H6 105.8
C5 C6 H6 105.8
C12 C6 H6 105.8
C8 C7 C16 108.81(17)
C8 C7 C6 132.04(19)
C16 C7 C6 119.15(18)
N2 C8 C7 131.17(19)
N2 C8 C9 119.78(18)
C7 C8 C9 109.05(18)
C10 C9 C15 120.74(19)
C10 C9 C8 131.3(2)
C15 C9 C8 107.85(18)
C9 C10 C11 117.8(2)
C9 C10 H10 121.1
C11 C10 H10 121.1
C18 C11 C10 121.1(2)
C18 C11 H11 119.4
C10 C11 H11 119.4
O3 C12 N1 110.65(17)
O3 C12 C25 110.28(17)
N1 C12 C25 102.15(17)
O3 C12 C6 104.81(16)
N1 C12 C6 115.44(16)
C25 C12 C6 113.63(18)
N1 C13 C14 114.81(17)
N1 C13 C22 110.34(18)
C14 C13 C22 112.48(19)
N1 C13 H13 106.2
C14 C13 H13 106.2
C22 C13 H13 106.2
N2 C14 C19 108.57(18)
N2 C14 C13 113.21(18)
C19 C14 C13 110.58(17)
N2 C14 H14 108.1
C19 C14 H14 108.1
C13 C14 H14 108.1
C17 C15 C9 121.3(2)
C17 C15 C16 131.2(2)
C9 C15 C16 107.37(18)
O1 C16 C7 127.06(19)
O1 C16 C15 126.31(19)
C7 C16 C15 106.63(17)
C15 C17 C18 117.8(2)
C15 C17 H17 121.1
C18 C17 H17 121.1
C11 C18 C17 121.1(2)
C11 C18 H18 119.4
C17 C18 H18 119.4
C20 C19 C14 111.9(2)
C20 C19 H19A 109.2
C14 C19 H19A 109.2
C20 C19 H19B 109.2
C14 C19 H19B 109.2
H19A C19 H19B 107.9
C21 C20 C19 111.1(2)
C21 C20 H20A 109.4
C19 C20 H20A 109.4
C21 C20 H20B 109.4
C19 C20 H20B 109.4
H20A C20 H20B 108.0
C20 C21 C22 110.0(2)
C20 C21 H21A 109.7
C22 C21 H21A 109.7
C20 C21 H21B 109.7
C22 C21 H21B 109.7
H21A C21 H21B 108.2
C21 C22 C13 112.2(2)
C21 C22 H22A 109.2
C13 C22 H22A 109.2
C21 C22 H22B 109.2
C13 C22 H22B 109.2
H22A C22 H22B 107.9
O2 C23 N1 125.3(2)
O2 C23 C24 128.0(2)
N1 C23 C24 106.72(19)
C25 C24 C29 121.0(2)
C25 C24 C23 108.9(2)
C29 C24 C23 130.0(2)
C26 C25 C24 121.5(2)
C26 C25 C12 128.7(2)
C24 C25 C12 109.8(2)
C25 C26 C27 117.5(3)
C25 C26 H26 121.2
C27 C26 H26 121.2
C28 C27 C26 121.2(3)
C28 C27 H27 119.4
C26 C27 H27 119.4
C27 C28 C29 121.6(3)
C27 C28 H28 119.2
C29 C28 H28 119.2
C28 C29 C24 117.2(3)
C28 C29 H29 121.4
C24 C29 H29 121.4
C5 C30 C31 122.6(2)
C5 C30 O3 112.58(18)
C31 C30 O3 124.8(2)
C30 C31 C2 118.6(2)
C30 C31 H31 120.7
C2 C31 H31 120.7

loop_
_geom_bond_atom_site_label_1
_geom_bond_atom_site_label_2
_geom_bond_distance
Cl1 C3 1.734(3)
O1 C16 1.222(2)
O2 C23 1.225(3)
O3 C30 1.382(3)
O3 C12 1.451(3)
N1 C23 1.370(3)
N1 C12 1.472(3)
N1 C13 1.475(3)
N2 C8 1.344(3)
N2 C14 1.461(3)
N2 H2 0.8600
C1 C2 1.515(3)
C1 H1A 0.9600
C1 H1B 0.9600
C1 H1C 0.9600
C2 C3 1.386(4)
C2 C31 1.396(4)
C3 C4 1.388(3)
C4 C5 1.371(3)
C4 H4 0.9300
C5 C30 1.374(3)
C5 C6 1.498(3)
C6 C7 1.489(3)
C6 C12 1.559(3)
C6 H6 0.9800
C7 C8 1.372(3)
C7 C16 1.451(3)
C8 C9 1.489(3)
C9 C10 1.380(3)
C9 C15 1.391(3)
C10 C11 1.393(3)
C10 H10 0.9300
C11 C18 1.371(3)
C11 H11 0.9300
C12 C25 1.500(3)
C13 C14 1.520(3)
C13 C22 1.531(3)
C13 H13 0.9800
C14 C19 1.520(3)
C14 H14 0.9800
C15 C17 1.372(3)
C15 C16 1.499(3)
C17 C18 1.391(3)
C17 H17 0.9300
C18 H18 0.9300
C19 C20 1.519(3)
C19 H19A 0.9700
C19 H19B 0.9700
C20 C21 1.490(4)
C20 H20A 0.9700
C20 H20B 0.9700
C21 C22 1.511(3)
C21 H21A 0.9700
C21 H21B 0.9700
C22 H22A 0.9700
C22 H22B 0.9700
C23 C24 1.471(3)
C24 C25 1.377(3)
C24 C29 1.391(3)
C25 C26 1.376(3)
C26 C27 1.383(4)
C26 H26 0.9300
C27 C28 1.373(4)
C27 H27 0.9300
C28 C29 1.381(4)
C28 H28 0.9300
C29 H29 0.9300
C30 C31 1.374(3)
C31 H31 0.9300
